data_2310746
loop_
_publ_author_name
'W\"olfel, Alexander'
'Dorscht, Philipp'
'Lichtenberg, Frank'
'van Smaalen, Sander'

_publ_section_title
;
 Anisotropic thermal expansion of La(n)(Ti,Fe)(n)O(3n + 2) (n = 5 and 6)
;
_journal_coden_ASTM ACSBDA
_journal_coeditor_code BP5048
_journal_issue 2
_journal_name_full
;
 Acta Crystallographica, Section B: Structural Science, Crystal
 Engineering and Materials
;
_journal_page_first 137
_journal_page_last 144
_journal_paper_doi 10.1107/S2052519213003126
_journal_volume 69
_journal_year 2013
_chemical_formula_sum 'Fe0.571 La3.429 O11.429 Ti2.858'
_chemical_formula_weight 827.9
_space_group_IT_number 14
_space_group_ssg_name X21/b(\a\b0)00
_symmetry_cell_setting monoclinic
_symmetry_space_group_name_Hall '-P 2ybc (-1/4*x+1/2*z,1/2*x,y)'
_symmetry_space_group_name_H-M 'P 1 21/c 1 (2*c,2*a+c,b)'
_cell_angle_alpha 90
_cell_angle_beta 90
_cell_angle_gamma 90.044(17)
_cell_formula_units_Z 1
_cell_length_a 7.8367(18)
_cell_length_b 5.2775(14)
_cell_length_c 5.5561(17)
_cell_measurement_reflns_used 0
_cell_measurement_temperature 295
_cell_modulation_dimension 1
_cell_volume 229.79(11)
_diffrn_ambient_temperature 295
_diffrn_detector 'MarResearch Mar345'
_diffrn_measured_fraction_theta_full 0.98
_diffrn_measured_fraction_theta_max 0.87
_diffrn_measurement_device 'Image-Plate diffractometer'
_diffrn_measurement_device_type 'MarResearch Mar345dtb'
_diffrn_measurement_method 'Rotating, \f scans'
_diffrn_radiation_monochromator graphite
_diffrn_radiation_probe x-ray
_diffrn_radiation_source 'X-ray tube'
_diffrn_radiation_type 'Mo K\a'
_diffrn_radiation_wavelength 0.71069
_diffrn_reflns_av_R_equivalents 0.0409
_diffrn_reflns_av_sigmaI/netI 0.0417
_diffrn_reflns_limit_h_max 12
_diffrn_reflns_limit_h_min -12
_diffrn_reflns_limit_index_m_1_max 7
_diffrn_reflns_limit_index_m_1_min -7
_diffrn_reflns_limit_k_max 9
_diffrn_reflns_limit_k_min -9
_diffrn_reflns_limit_l_max 8
_diffrn_reflns_limit_l_min -8
_diffrn_reflns_number 37403
_diffrn_reflns_theta_full 33.79
_diffrn_reflns_theta_max 39.35
_diffrn_reflns_theta_min 2.21
_diffrn_source_current 75
_diffrn_source_voltage 55
_exptl_absorpt_coefficient_mu 18.861
_exptl_absorpt_correction_T_max 0.7477
_exptl_absorpt_correction_T_min 0.3670
_exptl_absorpt_correction_type numerical
_exptl_absorpt_process_details 'SADABS (version2008/1)'
_exptl_crystal_colour 'metallic gray'
_exptl_crystal_density_diffrn 5.9807
_exptl_crystal_description 'thick plate'
_exptl_crystal_F_000 367
_exptl_crystal_size_max 0.12
_exptl_crystal_size_mid 0.08
_exptl_crystal_size_min 0.005
_refine_diff_density_max 1.31
_refine_diff_density_min -1.11
_refine_ls_extinction_method none
_refine_ls_goodness_of_fit_gt 3.28
_refine_ls_goodness_of_fit_ref 3.23
_refine_ls_number_constraints 8
_refine_ls_number_parameters 161
_refine_ls_number_reflns 12067
_refine_ls_number_restraints 0
_refine_ls_R_factor_all 0.0684
_refine_ls_R_factor_gt 0.0657
_refine_ls_shift/su_max 0.0026
_refine_ls_shift/su_mean 0.0005
_refine_ls_structure_factor_coef F
_refine_ls_weighting_details w=1/(\s^2^(F)+0.0001F^2^)
_refine_ls_weighting_scheme sigma
_refine_ls_wR_factor_gt 0.0893
_refine_ls_wR_factor_ref 0.0899
_reflns_number_gt 11548
_reflns_number_total 12067
_reflns_threshold_expression I>3\s(I)
_cod_data_source_file bp5048sup1.cif
_cod_data_source_block n6_295K
_cod_database_code 2310746
_jana_cell_commen_supercell_matrix_1_1 1
_jana_cell_commen_supercell_matrix_1_2 0
_jana_cell_commen_supercell_matrix_1_3 0
_jana_cell_commen_supercell_matrix_2_1 0
_jana_cell_commen_supercell_matrix_2_2 14
_jana_cell_commen_supercell_matrix_2_3 0
_jana_cell_commen_supercell_matrix_3_1 0
_jana_cell_commen_supercell_matrix_3_2 0
_jana_cell_commen_supercell_matrix_3_3 1
_jana_cell_commen_t_section_1 0.018

loop_
_space_group_symop_id
_space_group_symop_operation_xyz
1 x,y,z
2 -x+0.25,-y,z+0.5
3 x+0.25,y+0.5,z
4 -x+0.5,-y+0.5,z+0.5
5 x+0.5,y,z
6 -x+0.75,-y,z+0.5
7 x+0.75,y+0.5,z
8 -x,-y+0.5,z+0.5
9 -x,-y,-z
10 x+0.25,y,-z+0.5
11 -x+0.25,-y+0.5,-z
12 x+0.5,y+0.5,-z+0.5
13 -x+0.5,-y,-z
14 x+0.75,y,-z+0.5
15 -x+0.75,-y+0.5,-z
16 x,y+0.5,-z+0.5

loop_
_space_group_symop_ssg_id
_space_group_symop_ssg_operation_algebraic
1 x1,x2,x3,x4
2 -x1+1/4,-x2,x3+1/2,-x4+1/4
3 -x1,-x2,-x3,-x4+1/2
4 x1,x2+1/2,-x3+1/2,x4
5 x1+3/4,x2+1/2,x3,x4+1/4
6 -x1,-x2+1/2,x3+1/2,-x4+1/2
7 -x1+3/4,-x2+1/2,-x3,-x4+3/4
8 x1+3/4,x2,-x3+1/2,x4+1/4
9 x1+1/2,x2,x3,x4+1/2
10 -x1+3/4,-x2,x3+1/2,-x4+3/4
11 -x1+1/2,-x2,-x3,-x4
12 x1+1/2,x2+1/2,-x3+1/2,x4+1/2
13 x1+1/4,x2+1/2,x3,x4+3/4
14 -x1+1/2,-x2+1/2,x3+1/2,-x4
15 -x1+1/4,-x2+1/2,-x3,-x4+1/4
16 x1+1/4,x2,-x3+1/2,x4+3/4

loop_
_atom_site_label
_atom_site_type_symbol
_atom_site_fract_x
_atom_site_fract_y
_atom_site_fract_z
_atom_site_adp_type
_atom_site_U_iso_or_equiv
_atom_site_symmetry_multiplicity
_atom_site_occupancy
_atom_site_calc_flag
La1 La -0.00027(3) -0.01761(4) 0.00255(3) Uani 0.00732(7) 16 0.1429 d
La2 La -0.00161(10) 0.29626(8) -0.08993(14) Uani 0.00787(9) 16 0.0357 d
La3 La -0.00264(11) -0.23319(11) 0.04934(15) Uani 0.01355(12) 16 0.0357 d
Ti11 Ti 0.25 0 0.5 Uani 0.0056(2) 8 0.019(2) d
Fe11 Fe 0.25 0 0.5 Uani 0.0056(2) 8 0.052(2) d
Ti12 Ti 0.25 0 0.5 Uani 0.0056(2) 16 0.0277(10) d
Fe12 Fe 0.25 0 0.5 Uani 0.0056(2) 16 0.0080(10) d
Ti13 Ti 0.25 0 0.5 Uani 0.0056(2) 16 0.0347(9) d
Fe13 Fe 0.25 0 0.5 Uani 0.0056(2) 16 0.0010(9) d
Ti21 Ti 0.75 0 0.5 Uani 0.0051(2) 8 0.022(2) d
Fe21 Fe 0.75 0 0.5 Uani 0.0051(2) 8 0.049(2) d
Ti22 Ti 0.75 0 0.5 Uani 0.0051(2) 16 0.0277(10) d
Fe22 Fe 0.75 0 0.5 Uani 0.0051(2) 16 0.0080(10) d
Ti23 Ti 0.75 0 0.5 Uani 0.0051(2) 16 0.0342(9) d
Fe23 Fe 0.75 0 0.5 Uani 0.0051(2) 16 0.0016(9) d
O1 O -0.0005(3) 0.0065(4) 0.5566(5) Uani 0.0088(5) 16 0.2143 d
O2 O 0.2247(3) 0.2140(4) 0.2096(4) Uani 0.0092(5) 16 0.25 d
O3 O 0.7764(3) 0.2082(5) 0.2057(4) Uani 0.0091(5) 16 0.25 d

loop_
_atom_site_aniso_label
_atom_site_aniso_type_symbol
_atom_site_aniso_U_11
_atom_site_aniso_U_22
_atom_site_aniso_U_33
_atom_site_aniso_U_12
_atom_site_aniso_U_13
_atom_site_aniso_U_23
La1 La 0.00440(13) 0.01181(9) 0.00576(14) 0.00020(11) 0.00021(11) -0.00143(6)
La2 La 0.00321(15) 0.01555(15) 0.00487(18) -0.00053(19) -0.00093(17) -0.00194(13)
La3 La 0.00360(16) 0.0260(2) 0.0111(3) -0.0001(2) -0.0006(2) -0.00637(17)
Ti11 Ti 0.0048(4) 0.0091(3) 0.0028(4) -0.0034(5) -0.0028(4) 0.00013(19)
Fe11 Fe 0.0048(4) 0.0091(3) 0.0028(4) -0.0034(5) -0.0028(4) 0.00013(19)
Ti12 Ti 0.0048(4) 0.0091(3) 0.0028(4) -0.0034(5) -0.0028(4) 0.00013(19)
Fe12 Fe 0.0048(4) 0.0091(3) 0.0028(4) -0.0034(5) -0.0028(4) 0.00013(19)
Ti13 Ti 0.0048(4) 0.0091(3) 0.0028(4) -0.0034(5) -0.0028(4) 0.00013(19)
Fe13 Fe 0.0048(4) 0.0091(3) 0.0028(4) -0.0034(5) -0.0028(4) 0.00013(19)
Ti21 Ti 0.0047(4) 0.0083(3) 0.0022(4) -0.0036(5) -0.0025(4) 0.00040(19)
Fe21 Fe 0.0047(4) 0.0083(3) 0.0022(4) -0.0036(5) -0.0025(4) 0.00040(19)
Ti22 Ti 0.0047(4) 0.0083(3) 0.0022(4) -0.0036(5) -0.0025(4) 0.00040(19)
Fe22 Fe 0.0047(4) 0.0083(3) 0.0022(4) -0.0036(5) -0.0025(4) 0.00040(19)
Ti23 Ti 0.0047(4) 0.0083(3) 0.0022(4) -0.0036(5) -0.0025(4) 0.00040(19)
Fe23 Fe 0.0047(4) 0.0083(3) 0.0022(4) -0.0036(5) -0.0025(4) 0.00040(19)
O1 O 0.0003(9) 0.0173(9) 0.0089(11) 0.0014(8) -0.0004(6) -0.0006(7)
O2 O 0.0097(11) 0.0133(8) 0.0044(9) -0.0016(7) -0.0009(7) 0.0032(7)
O3 O 0.0063(10) 0.0147(8) 0.0064(9) -0.0007(7) 0.0016(7) 0.0013(7)

loop_
_atom_site_displace_Fourier_atom_site_label
_atom_site_displace_Fourier_axis
_atom_site_displace_Fourier_wave_vector_seq_id
_atom_site_displace_Fourier_param_cos
_atom_site_displace_Fourier_param_sin
Ti11 x 1 0 -0.0047(8)
Ti11 y 1 0 0.1438(4)
Ti11 z 1 0 -0.0602(5)
Ti11 x 2 0 0
Ti11 y 2 0 0
Ti11 z 2 0 0
Ti11 x 3 0 0
Ti11 y 3 0 0
Ti11 z 3 0 0
Ti11 x 4 0 0
Ti11 y 4 0 0
Ti11 z 4 0 0
Ti11 x 5 0 0
Ti11 y 5 0 0
Ti11 z 5 0 0
Ti11 x 6 0 0.0004(4)
Ti11 y 6 0 0.0111(2)
Ti11 z 6 0 0.0220(2)
Ti11 x 7 0 0
Ti11 y 7 0 0
Ti11 z 7 0 0
Ti11 x 8 0 0
Ti11 y 8 0 0
Ti11 z 8 0 0
Ti11 x 9 0 0
Ti11 y 9 0 0
Ti11 z 9 0 0
Ti11 x 10 0 0
Ti11 y 10 0 0
Ti11 z 10 0 0
Ti11 x 11 0 0
Ti11 y 11 0 0
Ti11 z 11 0 0
Ti11 x 12 0 0.0004(3)
Ti11 y 12 0 -0.00774(15)
Ti11 z 12 0 -0.0120(4)
Fe11 x 1 0 -0.0047(8)
Fe11 y 1 0 0.1438(4)
Fe11 z 1 0 -0.0602(5)
Fe11 x 2 0 0
Fe11 y 2 0 0
Fe11 z 2 0 0
Fe11 x 3 0 0
Fe11 y 3 0 0
Fe11 z 3 0 0
Fe11 x 4 0 0
Fe11 y 4 0 0
Fe11 z 4 0 0
Fe11 x 5 0 0
Fe11 y 5 0 0
Fe11 z 5 0 0
Fe11 x 6 0 0.0004(4)
Fe11 y 6 0 0.0111(2)
Fe11 z 6 0 0.0220(2)
Fe11 x 7 0 0
Fe11 y 7 0 0
Fe11 z 7 0 0
Fe11 x 8 0 0
Fe11 y 8 0 0
Fe11 z 8 0 0
Fe11 x 9 0 0
Fe11 y 9 0 0
Fe11 z 9 0 0
Fe11 x 10 0 0
Fe11 y 10 0 0
Fe11 z 10 0 0
Fe11 x 11 0 0
Fe11 y 11 0 0
Fe11 z 11 0 0
Fe11 x 12 0 0.0004(3)
Fe11 y 12 0 -0.00774(15)
Fe11 z 12 0 -0.0120(4)
Ti12 x 1 0 -0.0047(8)
Ti12 y 1 0 0.1438(4)
Ti12 z 1 0 -0.0602(5)
Ti12 x 2 0 0
Ti12 y 2 0 0
Ti12 z 2 0 0
Ti12 x 3 0 0
Ti12 y 3 0 0
Ti12 z 3 0 0
Ti12 x 4 0 0
Ti12 y 4 0 0
Ti12 z 4 0 0
Ti12 x 5 0 0
Ti12 y 5 0 0
Ti12 z 5 0 0
Ti12 x 6 0 0.0004(4)
Ti12 y 6 0 0.0111(2)
Ti12 z 6 0 0.0220(2)
Ti12 x 7 0 0
Ti12 y 7 0 0
Ti12 z 7 0 0
Ti12 x 8 0 0
Ti12 y 8 0 0
Ti12 z 8 0 0
Ti12 x 9 0 0
Ti12 y 9 0 0
Ti12 z 9 0 0
Ti12 x 10 0 0
Ti12 y 10 0 0
Ti12 z 10 0 0
Ti12 x 11 0 0
Ti12 y 11 0 0
Ti12 z 11 0 0
Ti12 x 12 0 0.0004(3)
Ti12 y 12 0 -0.00774(15)
Ti12 z 12 0 -0.0120(4)
Fe12 x 1 0 -0.0047(8)
Fe12 y 1 0 0.1438(4)
Fe12 z 1 0 -0.0602(5)
Fe12 x 2 0 0
Fe12 y 2 0 0
Fe12 z 2 0 0
Fe12 x 3 0 0
Fe12 y 3 0 0
Fe12 z 3 0 0
Fe12 x 4 0 0
Fe12 y 4 0 0
Fe12 z 4 0 0
Fe12 x 5 0 0
Fe12 y 5 0 0
Fe12 z 5 0 0
Fe12 x 6 0 0.0004(4)
Fe12 y 6 0 0.0111(2)
Fe12 z 6 0 0.0220(2)
Fe12 x 7 0 0
Fe12 y 7 0 0
Fe12 z 7 0 0
Fe12 x 8 0 0
Fe12 y 8 0 0
Fe12 z 8 0 0
Fe12 x 9 0 0
Fe12 y 9 0 0
Fe12 z 9 0 0
Fe12 x 10 0 0
Fe12 y 10 0 0
Fe12 z 10 0 0
Fe12 x 11 0 0
Fe12 y 11 0 0
Fe12 z 11 0 0
Fe12 x 12 0 0.0004(3)
Fe12 y 12 0 -0.00774(15)
Fe12 z 12 0 -0.0120(4)
Ti13 x 1 0 -0.0047(8)
Ti13 y 1 0 0.1438(4)
Ti13 z 1 0 -0.0602(5)
Ti13 x 2 0 0
Ti13 y 2 0 0
Ti13 z 2 0 0
Ti13 x 3 0 0
Ti13 y 3 0 0
Ti13 z 3 0 0
Ti13 x 4 0 0
Ti13 y 4 0 0
Ti13 z 4 0 0
Ti13 x 5 0 0
Ti13 y 5 0 0
Ti13 z 5 0 0
Ti13 x 6 0 0.0004(4)
Ti13 y 6 0 0.0111(2)
Ti13 z 6 0 0.0220(2)
Ti13 x 7 0 0
Ti13 y 7 0 0
Ti13 z 7 0 0
Ti13 x 8 0 0
Ti13 y 8 0 0
Ti13 z 8 0 0
Ti13 x 9 0 0
Ti13 y 9 0 0
Ti13 z 9 0 0
Ti13 x 10 0 0
Ti13 y 10 0 0
Ti13 z 10 0 0
Ti13 x 11 0 0
Ti13 y 11 0 0
Ti13 z 11 0 0
Ti13 x 12 0 0.0004(3)
Ti13 y 12 0 -0.00774(15)
Ti13 z 12 0 -0.0120(4)
Fe13 x 1 0 -0.0047(8)
Fe13 y 1 0 0.1438(4)
Fe13 z 1 0 -0.0602(5)
Fe13 x 2 0 0
Fe13 y 2 0 0
Fe13 z 2 0 0
Fe13 x 3 0 0
Fe13 y 3 0 0
Fe13 z 3 0 0
Fe13 x 4 0 0
Fe13 y 4 0 0
Fe13 z 4 0 0
Fe13 x 5 0 0
Fe13 y 5 0 0
Fe13 z 5 0 0
Fe13 x 6 0 0.0004(4)
Fe13 y 6 0 0.0111(2)
Fe13 z 6 0 0.0220(2)
Fe13 x 7 0 0
Fe13 y 7 0 0
Fe13 z 7 0 0
Fe13 x 8 0 0
Fe13 y 8 0 0
Fe13 z 8 0 0
Fe13 x 9 0 0
Fe13 y 9 0 0
Fe13 z 9 0 0
Fe13 x 10 0 0
Fe13 y 10 0 0
Fe13 z 10 0 0
Fe13 x 11 0 0
Fe13 y 11 0 0
Fe13 z 11 0 0
Fe13 x 12 0 0.0004(3)
Fe13 y 12 0 -0.00774(15)
Fe13 z 12 0 -0.0120(4)
Ti21 x 1 0 0.0007(8)
Ti21 y 1 0 0.1559(4)
Ti21 z 1 0 -0.0639(5)
Ti21 x 2 0 0
Ti21 y 2 0 0
Ti21 z 2 0 0
Ti21 x 3 0 0
Ti21 y 3 0 0
Ti21 z 3 0 0
Ti21 x 4 0 0
Ti21 y 4 0 0
Ti21 z 4 0 0
Ti21 x 5 0 0
Ti21 y 5 0 0
Ti21 z 5 0 0
Ti21 x 6 0 -0.0016(4)
Ti21 y 6 0 0.00967(19)
Ti21 z 6 0 0.0224(2)
Ti21 x 7 0 0
Ti21 y 7 0 0
Ti21 z 7 0 0
Ti21 x 8 0 0
Ti21 y 8 0 0
Ti21 z 8 0 0
Ti21 x 9 0 0
Ti21 y 9 0 0
Ti21 z 9 0 0
Ti21 x 10 0 0
Ti21 y 10 0 0
Ti21 z 10 0 0
Ti21 x 11 0 0
Ti21 y 11 0 0
Ti21 z 11 0 0
Ti21 x 12 0 0.0023(3)
Ti21 y 12 0 -0.00908(15)
Ti21 z 12 0 -0.0113(3)
Fe21 x 1 0 0.0007(8)
Fe21 y 1 0 0.1559(4)
Fe21 z 1 0 -0.0639(5)
Fe21 x 2 0 0
Fe21 y 2 0 0
Fe21 z 2 0 0
Fe21 x 3 0 0
Fe21 y 3 0 0
Fe21 z 3 0 0
Fe21 x 4 0 0
Fe21 y 4 0 0
Fe21 z 4 0 0
Fe21 x 5 0 0
Fe21 y 5 0 0
Fe21 z 5 0 0
Fe21 x 6 0 -0.0016(4)
Fe21 y 6 0 0.00967(19)
Fe21 z 6 0 0.0224(2)
Fe21 x 7 0 0
Fe21 y 7 0 0
Fe21 z 7 0 0
Fe21 x 8 0 0
Fe21 y 8 0 0
Fe21 z 8 0 0
Fe21 x 9 0 0
Fe21 y 9 0 0
Fe21 z 9 0 0
Fe21 x 10 0 0
Fe21 y 10 0 0
Fe21 z 10 0 0
Fe21 x 11 0 0
Fe21 y 11 0 0
Fe21 z 11 0 0
Fe21 x 12 0 0.0023(3)
Fe21 y 12 0 -0.00908(15)
Fe21 z 12 0 -0.0113(3)
Ti22 x 1 0 0.0007(8)
Ti22 y 1 0 0.1559(4)
Ti22 z 1 0 -0.0639(5)
Ti22 x 2 0 0
Ti22 y 2 0 0
Ti22 z 2 0 0
Ti22 x 3 0 0
Ti22 y 3 0 0
Ti22 z 3 0 0
Ti22 x 4 0 0
Ti22 y 4 0 0
Ti22 z 4 0 0
Ti22 x 5 0 0
Ti22 y 5 0 0
Ti22 z 5 0 0
Ti22 x 6 0 -0.0016(4)
Ti22 y 6 0 0.00967(19)
Ti22 z 6 0 0.0224(2)
Ti22 x 7 0 0
Ti22 y 7 0 0
Ti22 z 7 0 0
Ti22 x 8 0 0
Ti22 y 8 0 0
Ti22 z 8 0 0
Ti22 x 9 0 0
Ti22 y 9 0 0
Ti22 z 9 0 0
Ti22 x 10 0 0
Ti22 y 10 0 0
Ti22 z 10 0 0
Ti22 x 11 0 0
Ti22 y 11 0 0
Ti22 z 11 0 0
Ti22 x 12 0 0.0023(3)
Ti22 y 12 0 -0.00908(15)
Ti22 z 12 0 -0.0113(3)
Fe22 x 1 0 0.0007(8)
Fe22 y 1 0 0.1559(4)
Fe22 z 1 0 -0.0639(5)
Fe22 x 2 0 0
Fe22 y 2 0 0
Fe22 z 2 0 0
Fe22 x 3 0 0
Fe22 y 3 0 0
Fe22 z 3 0 0
Fe22 x 4 0 0
Fe22 y 4 0 0
Fe22 z 4 0 0
Fe22 x 5 0 0
Fe22 y 5 0 0
Fe22 z 5 0 0
Fe22 x 6 0 -0.0016(4)
Fe22 y 6 0 0.00967(19)
Fe22 z 6 0 0.0224(2)
Fe22 x 7 0 0
Fe22 y 7 0 0
Fe22 z 7 0 0
Fe22 x 8 0 0
Fe22 y 8 0 0
Fe22 z 8 0 0
Fe22 x 9 0 0
Fe22 y 9 0 0
Fe22 z 9 0 0
Fe22 x 10 0 0
Fe22 y 10 0 0
Fe22 z 10 0 0
Fe22 x 11 0 0
Fe22 y 11 0 0
Fe22 z 11 0 0
Fe22 x 12 0 0.0023(3)
Fe22 y 12 0 -0.00908(15)
Fe22 z 12 0 -0.0113(3)
Ti23 x 1 0 0.0007(8)
Ti23 y 1 0 0.1559(4)
Ti23 z 1 0 -0.0639(5)
Ti23 x 2 0 0
Ti23 y 2 0 0
Ti23 z 2 0 0
Ti23 x 3 0 0
Ti23 y 3 0 0
Ti23 z 3 0 0
Ti23 x 4 0 0
Ti23 y 4 0 0
Ti23 z 4 0 0
Ti23 x 5 0 0
Ti23 y 5 0 0
Ti23 z 5 0 0
Ti23 x 6 0 -0.0016(4)
Ti23 y 6 0 0.00967(19)
Ti23 z 6 0 0.0224(2)
Ti23 x 7 0 0
Ti23 y 7 0 0
Ti23 z 7 0 0
Ti23 x 8 0 0
Ti23 y 8 0 0
Ti23 z 8 0 0
Ti23 x 9 0 0
Ti23 y 9 0 0
Ti23 z 9 0 0
Ti23 x 10 0 0
Ti23 y 10 0 0
Ti23 z 10 0 0
Ti23 x 11 0 0
Ti23 y 11 0 0
Ti23 z 11 0 0
Ti23 x 12 0 0.0023(3)
Ti23 y 12 0 -0.00908(15)
Ti23 z 12 0 -0.0113(3)
Fe23 x 1 0 0.0007(8)
Fe23 y 1 0 0.1559(4)
Fe23 z 1 0 -0.0639(5)
Fe23 x 2 0 0
Fe23 y 2 0 0
Fe23 z 2 0 0
Fe23 x 3 0 0
Fe23 y 3 0 0
Fe23 z 3 0 0
Fe23 x 4 0 0
Fe23 y 4 0 0
Fe23 z 4 0 0
Fe23 x 5 0 0
Fe23 y 5 0 0
Fe23 z 5 0 0
Fe23 x 6 0 -0.0016(4)
Fe23 y 6 0 0.00967(19)
Fe23 z 6 0 0.0224(2)
Fe23 x 7 0 0
Fe23 y 7 0 0
Fe23 z 7 0 0
Fe23 x 8 0 0
Fe23 y 8 0 0
Fe23 z 8 0 0
Fe23 x 9 0 0
Fe23 y 9 0 0
Fe23 z 9 0 0
Fe23 x 10 0 0
Fe23 y 10 0 0
Fe23 z 10 0 0
Fe23 x 11 0 0
Fe23 y 11 0 0
Fe23 z 11 0 0
Fe23 x 12 0 0.0023(3)
Fe23 y 12 0 -0.00908(15)
Fe23 z 12 0 -0.0113(3)

loop_
_atom_site_Fourier_wave_vector_seq_id
_jana_atom_site_fourier_wave_vector_q1_coeff
1 1
2 2
3 3
4 4
5 5
6 6
7 7
8 8
9 9
10 10
11 11
12 12

loop_
_atom_site_occ_special_func_atom_site_label
_atom_site_occ_special_func_crenel_c
_atom_site_occ_special_func_crenel_w
La1 0 0.1429
La2 0.110453(6) 0.0357
La3 -0.105949(8) 0.0357
Ti11 0 0.0714
Fe11 0 0.0714
Ti12 0.0536 0.0357
Fe12 0.0536 0.0357
Ti13 0.0893 0.0357
Fe13 0.0893 0.0357
Ti21 0 0.0714
Fe21 0 0.0714
Ti22 0.0536 0.0357
Fe22 0.0536 0.0357
Ti23 0.0893 0.0357
Fe23 0.0893 0.0357
O1 0 0.2143
O2 0 0.25
O3 0 0.25

loop_
_atom_type_symbol
_atom_type_scat_dispersion_real
_atom_type_scat_dispersion_imag
_atom_type_scat_source
Fe 0.3463 0.8444 'International Tables Vol C tables 4.2.6.8 and 6.1.1.1'
La -0.2871 2.4523 'International Tables Vol C tables 4.2.6.8 and 6.1.1.1'
O 0.0106 0.0060 'International Tables Vol C tables 4.2.6.8 and 6.1.1.1'
Ti 0.2776 0.4457 'International Tables Vol C tables 4.2.6.8 and 6.1.1.1'

loop_
_cell_wave_vector_seq_id
_cell_wave_vector_x
_cell_wave_vector_y
_cell_wave_vector_z
1 0.000000 0.071429 0.000000

loop_
_geom_bond_atom_site_label_1
_geom_bond_atom_site_label_2
_geom_bond_site_ssg_symmetry_2
_geom_bond_distance_av
_geom_bond_distance_min
_geom_bond_distance_max
La1 Ti11 1_5545 3.438(3) 3.438(3) 3.438(3)
La1 Ti11 . 3.365(3) 3.365(3) 3.365(3)
La1 Ti11 6_5445 3.342(2) 3.342(2) 3.342(2)
La1 Fe11 1_5545 3.438(3) 3.438(3) 3.438(3)
La1 Fe11 . 3.365(3) 3.365(3) 3.365(3)
La1 Fe11 6_5445 3.342(2) 3.342(2) 3.342(2)
La1 Ti13 6_5445 3.3236(16) 3.3236(16) 3.3236(16)
La1 Fe13 6_5445 3.3236(16) 3.3236(16) 3.3236(16)
La1 Ti21 1_4545 3.429(3) 3.429(3) 3.429(3)
La1 Ti21 1_4555 3.360(3) 3.360(3) 3.360(3)
La1 Ti21 6_5445 3.343(2) 3.343(2) 3.343(2)
La1 Fe21 1_4545 3.429(3) 3.429(3) 3.429(3)
La1 Fe21 1_4555 3.360(3) 3.360(3) 3.360(3)
La1 Fe21 6_5445 3.343(2) 3.343(2) 3.343(2)
La1 Ti23 6_5445 3.3391(16) 3.3391(16) 3.3391(16)
La1 Fe23 6_5445 3.3391(16) 3.3391(16) 3.3391(16)
La1 O1 1_5545 2.46(4) 2.436(19) 2.48(7)
La1 O1 . 3.13(4) 3.13(7) 3.128(19)
La1 O2 . 2.472(18) 2.413(18) 2.531(17)
La1 O2 6_5545 3.199(18) 3.145(17) 3.253(18)
La1 O3 1_4555 2.459(17) 2.417(17) 2.500(18)
La1 O3 6_5545 3.209(17) 3.171(18) 3.246(17)
La1 Ti121 5_5555 3.458(3) 3.458(3) 3.458(3)
La1 Ti121 5_5565 3.360(3) 3.360(3) 3.360(3)
La1 Fe121 5_5555 3.458(3) 3.458(3) 3.458(3)
La1 Fe121 5_5565 3.360(3) 3.360(3) 3.360(3)
La1 Ti221 5_5555 3.426(3) 3.426(3) 3.426(3)
La1 Ti221 5_5565 3.341(3) 3.341(3) 3.341(3)
La1 Fe221 5_5555 3.426(3) 3.426(3) 3.426(3)
La1 Fe221 5_5565 3.341(3) 3.341(3) 3.341(3)
La1 O11 2_5455 3.14(5) 3.01(7) 3.28(2)
La1 O11 2_5555 3.08(5) 2.37(2) 3.79(7)
La1 O21 5_5555 2.728(10) 2.676(2) 2.779(17)
La1 O21 2_5455 2.884(10) 2.869(2) 2.899(17)
La1 O31 5_5555 2.676(10) 2.620(2) 2.733(17)
La1 O31 2_4455 2.899(10) 2.880(17) 2.919(2)
La2 Ti13 1_5545 3.3980(18) 3.3980(18) 3.3980(18)
La2 Ti13 8_5645 3.3515(9) 3.3515(9) 3.3515(9)
La2 Fe13 1_5545 3.3980(18) 3.3980(18) 3.3980(18)
La2 Fe13 8_5645 3.3515(9) 3.3515(9) 3.3515(9)
La2 Ti23 1_4545 3.3815(18) 3.3815(18) 3.3815(18)
La2 Fe23 1_4545 3.3815(18) 3.3815(18) 3.3815(18)
La2 O1 1_5545 2.55(7) 2.55(7) 2.55(7)
La2 O2 . 2.444(19) 2.444(19) 2.444(19)
La2 O2 3_4555 2.49(2) 2.49(2) 2.49(2)
La2 O2 6_5545 2.44(2) 2.44(2) 2.44(2)
La2 O2 8_5645 2.556(19) 2.556(19) 2.556(19)
La2 O3 1_4555 2.40(2) 2.40(2) 2.40(2)
La2 O3 6_5545 2.462(19) 2.462(19) 2.462(19)
La2 O11 2_5455 3.14(7) 3.14(7) 3.14(7)
La2 O21 5_5555 3.235(17) 3.235(17) 3.235(17)
La2 O31 5_5555 3.228(17) 3.228(17) 3.228(17)
Ti11 O1 . 1.99(2) 1.99(2) 1.99(2)
Ti11 O2 . 1.944(18) 1.944(18) 1.944(18)
Ti11 O2 6_5555 2.016(17) 2.016(17) 2.016(17)
Ti11 La11 5_5555 3.389(3) 3.389(3) 3.389(3)
Ti11 La11 5_5565 3.416(3) 3.416(3) 3.416(3)
Ti11 La11 2_5555 3.352(2) 3.352(2) 3.352(2)
Ti11 O11 5_5565 2.07(3) 2.07(3) 2.07(3)
Ti11 O21 5_5565 1.910(3) 1.910(3) 1.910(3)
Ti11 O21 2_5455 2.146(3) 2.146(3) 2.146(3)
Fe11 O1 . 1.99(2) 1.99(2) 1.99(2)
Fe11 O2 . 1.944(18) 1.944(18) 1.944(18)
Fe11 O2 6_5555 2.016(17) 2.016(17) 2.016(17)
Fe11 La11 5_5555 3.389(3) 3.389(3) 3.389(3)
Fe11 La11 5_5565 3.416(3) 3.416(3) 3.416(3)
Fe11 La11 2_5555 3.352(2) 3.352(2) 3.352(2)
Fe11 O11 5_5565 2.07(3) 2.07(3) 2.07(3)
Fe11 O21 5_5565 1.910(3) 1.910(3) 1.910(3)
Fe11 O21 2_5455 2.146(3) 2.146(3) 2.146(3)
Ti13 O1 . 2.00(8) 2.00(8) 2.00(8)
Ti13 O2 . 1.820(19) 1.820(19) 1.820(19)
Ti13 O2 6_5555 1.87(2) 1.87(2) 1.87(2)
Ti13 La11 2_5455 3.4546(15) 3.4546(15) 3.4546(15)
Ti13 La31 5_5565 3.4964(19) 3.4964(19) 3.4964(19)
Ti13 O11 5_5565 2.11(9) 2.11(9) 2.11(9)
Ti13 O21 5_5565 2.275(17) 2.275(17) 2.275(17)
Ti13 O21 2_5455 1.712(17) 1.712(17) 1.712(17)
Fe13 O1 . 2.00(8) 2.00(8) 2.00(8)
Fe13 O2 . 1.820(19) 1.820(19) 1.820(19)
Fe13 O2 6_5555 1.87(2) 1.87(2) 1.87(2)
Fe13 La11 2_5455 3.4546(15) 3.4546(15) 3.4546(15)
Fe13 La31 5_5565 3.4964(19) 3.4964(19) 3.4964(19)
Fe13 O11 5_5565 2.11(9) 2.11(9) 2.11(9)
Fe13 O21 5_5565 2.275(17) 2.275(17) 2.275(17)
Fe13 O21 2_5455 1.712(17) 1.712(17) 1.712(17)
Ti21 O1 1_6555 1.99(2) 1.99(2) 1.99(2)
Ti21 O3 . 1.941(17) 1.941(17) 1.941(17)
Ti21 O3 6_6555 2.027(18) 2.027(18) 2.027(18)
Ti21 La11 5_5555 3.394(3) 3.394(3) 3.394(3)
Ti21 La11 5_5565 3.416(3) 3.416(3) 3.416(3)
Ti21 La11 2_6455 3.494(2) 3.494(2) 3.494(2)
Ti21 La11 2_6555 3.346(2) 3.346(2) 3.346(2)
Ti21 O11 5_5565 2.04(3) 2.04(3) 2.04(3)
Ti21 O31 5_6565 1.964(3) 1.964(3) 1.964(3)
Ti21 O31 2_5455 2.095(3) 2.095(3) 2.095(3)
Fe21 O1 1_6555 1.99(2) 1.99(2) 1.99(2)
Fe21 O3 . 1.941(17) 1.941(17) 1.941(17)
Fe21 O3 6_6555 2.027(18) 2.027(18) 2.027(18)
Fe21 La11 5_5555 3.394(3) 3.394(3) 3.394(3)
Fe21 La11 5_5565 3.416(3) 3.416(3) 3.416(3)
Fe21 La11 2_6455 3.494(2) 3.494(2) 3.494(2)
Fe21 La11 2_6555 3.346(2) 3.346(2) 3.346(2)
Fe21 O11 5_5565 2.04(3) 2.04(3) 2.04(3)
Fe21 O31 5_6565 1.964(3) 1.964(3) 1.964(3)
Fe21 O31 2_5455 2.095(3) 2.095(3) 2.095(3)
Ti23 O1 1_6555 2.01(8) 2.01(8) 2.01(8)
Ti23 O3 . 1.77(2) 1.77(2) 1.77(2)
Ti23 O3 6_6555 1.87(2) 1.87(2) 1.87(2)
Ti23 La11 2_6455 3.4877(15) 3.4877(15) 3.4877(15)
Ti23 La31 5_5565 3.4703(18) 3.4703(18) 3.4703(18)
Ti23 O11 5_5565 1.92(9) 1.92(9) 1.92(9)
Ti23 O31 5_6565 2.318(17) 2.318(17) 2.318(17)
Ti23 O31 2_5455 1.842(17) 1.842(17) 1.842(17)
Fe23 O1 1_6555 2.01(8) 2.01(8) 2.01(8)
Fe23 O3 . 1.77(2) 1.77(2) 1.77(2)
Fe23 O3 6_6555 1.87(2) 1.87(2) 1.87(2)
Fe23 La11 2_6455 3.4877(15) 3.4877(15) 3.4877(15)
Fe23 La31 5_5565 3.4703(18) 3.4703(18) 3.4703(18)
Fe23 O11 5_5565 1.92(9) 1.92(9) 1.92(9)
Fe23 O31 5_6565 2.318(17) 2.318(17) 2.318(17)
Fe23 O31 2_5455 1.842(17) 1.842(17) 1.842(17)
O1 O2 . 2.82(6) 2.73(8) 2.94(8)
O1 O2 6_5555 2.78(6) 2.76(8) 2.79(3)
O1 O3 1_4555 2.81(6) 2.71(8) 2.91(8)
O1 O3 6_5555 2.79(6) 2.75(8) 2.82(3)
O1 La11 2_5455 2.79(4) 2.61(7) 2.97(2)
O1 La11 2_5555 2.58(4) 2.46(7) 2.70(2)
O1 Ti121 5_5565 2.05(9) 2.05(9) 2.05(9)
O1 Fe121 5_5565 2.05(9) 2.05(9) 2.05(9)
O1 Ti221 5_5565 2.00(8) 2.00(8) 2.00(8)
O1 Fe221 5_5565 2.00(8) 2.00(8) 2.00(8)
O1 O11 2_5465 3.57(7) 2.55(10) 4.13(10)
O1 O11 2_5565 3.45(7) 2.94(7) 3.97(7)
O1 O21 5_5565 2.82(6) 2.64(8) 3.11(8)
O1 O21 2_5455 2.79(6) 2.38(8) 3.03(8)
O1 O31 5_5565 2.82(6) 2.71(8) 3.02(8)
O1 O31 2_4455 2.79(6) 2.45(8) 2.96(8)
O2 O2 3_4555 2.85(3) 2.85(3) 2.85(3)
O2 O2 7_5455 2.85(3) 2.85(3) 2.85(3)
O2 O2 6_5545 2.83(3) 2.74(3) 2.89(2)
O2 O2 6_5555 2.83(3) 2.74(3) 2.89(2)
O2 O3 1_4555 3.55(3) 3.40(2) 3.70(3)
O2 O3 3_4555 2.95(3) 2.95(3) 2.95(3)
O2 O3 7_4455 2.77(3) 2.77(3) 2.77(3)
O2 La11 5_5555 2.767(18) 2.741(18) 2.793(17)
O2 La11 2_5555 2.752(18) 2.715(17) 2.788(18)
O2 La31 5_5555 2.51(2) 2.51(2) 2.51(2)
O2 La31 2_5555 2.44(2) 2.44(2) 2.44(2)
O2 Ti121 5_5565 2.015(17) 2.015(17) 2.015(17)
O2 Ti121 2_5555 2.166(18) 2.166(18) 2.166(18)
O2 Fe121 5_5565 2.015(17) 2.015(17) 2.015(17)
O2 Fe121 2_5555 2.166(18) 2.166(18) 2.166(18)
O2 O11 5_5565 2.84(6) 2.66(3) 3.05(8)
O2 O11 2_5555 2.83(6) 2.46(8) 3.51(7)
O2 O21 5_5555 3.34(2) 3.283(18) 3.47(2)
O2 O21 2_5455 2.78(2) 2.65(3) 2.945(18)
O2 O21 2_5555 2.78(2) 2.589(17) 2.99(2)
O3 O3 3_4555 2.87(3) 2.87(3) 2.87(3)
O3 O3 7_5455 2.87(3) 2.87(3) 2.87(3)
O3 O3 6_6545 2.84(3) 2.74(3) 2.92(3)
O3 O3 6_6555 2.84(3) 2.74(3) 2.92(3)
O3 La11 5_5555 2.761(17) 2.727(17) 2.795(18)
O3 La11 2_6555 2.752(17) 2.712(18) 2.793(17)
O3 La31 3_5455 2.53(2) 2.53(2) 2.53(2)
O3 La31 5_5555 2.45(2) 2.45(2) 2.45(2)
O3 La31 2_6555 2.471(19) 2.471(19) 2.471(19)
O3 La31 4_5655 3.06(2) 3.06(2) 3.06(2)
O3 Ti221 5_6565 2.029(18) 2.029(18) 2.029(18)
O3 Ti221 2_5555 2.187(17) 2.187(17) 2.187(17)
O3 Fe221 5_6565 2.029(18) 2.029(18) 2.029(18)
O3 Fe221 2_5555 2.187(17) 2.187(17) 2.187(17)
O3 O11 3_5465 3.23(7) 3.23(7) 3.23(7)
O3 O11 5_5565 2.84(6) 2.61(3) 3.22(8)
O3 O11 2_6555 2.81(6) 2.32(8) 3.63(8)
O3 O11 4_5655 3.39(7) 3.39(7) 3.39(7)
O3 O31 5_6555 3.25(2) 3.13(3) 3.40(2)
O3 O31 2_5455 2.79(2) 2.66(3) 2.938(17)
O3 O31 2_5555 2.78(2) 2.626(18) 2.89(2)
La11 Ti121 . 3.423(3) 3.423(3) 3.423(3)
La11 Ti121 1_5565 3.371(3) 3.371(3) 3.371(3)
La11 Ti121 6_4555 3.419(3) 3.419(3) 3.419(3)
La11 Fe121 . 3.423(3) 3.423(3) 3.423(3)
La11 Fe121 1_5565 3.371(3) 3.371(3) 3.371(3)
La11 Fe121 6_4555 3.419(3) 3.419(3) 3.419(3)
La11 Ti221 1_6555 3.439(3) 3.439(3) 3.439(3)
La11 Ti221 1_6565 3.399(3) 3.399(3) 3.399(3)
La11 Ti221 6_4555 3.408(3) 3.408(3) 3.408(3)
La11 Fe221 1_6555 3.439(3) 3.439(3) 3.439(3)
La11 Fe221 1_6565 3.399(3) 3.399(3) 3.399(3)
La11 Fe221 6_4555 3.408(3) 3.408(3) 3.408(3)
La11 O11 . 3.33(4) 3.07(2) 3.58(7)
La11 O11 1_5565 2.42(4) 2.28(7) 2.56(2)
La11 O21 . 2.377(10) 2.362(17) 2.392(2)
La11 O21 6_4455 3.124(10) 2.958(17) 3.290(2)
La11 O31 1_6555 2.355(10) 2.326(17) 2.385(2)
La11 O31 6_4455 3.179(10) 3.067(17) 3.290(2)
La31 O11 . 2.63(7) 2.63(7) 2.63(7)
La31 O11 1_5565 3.02(7) 3.02(7) 3.02(7)
La31 O21 . 3.092(17) 3.092(17) 3.092(17)
La31 O31 1_6555 2.965(17) 2.965(17) 2.965(17)
Ti121 O11 . 2.08(8) 2.08(8) 2.08(8)
Ti121 O21 . 2.178(17) 2.178(17) 2.178(17)
Ti121 O21 6_4445 1.753(17) 1.753(17) 1.753(17)
Fe121 O11 . 2.08(8) 2.08(8) 2.08(8)
Fe121 O21 . 2.178(17) 2.178(17) 2.178(17)
Fe121 O21 6_4445 1.753(17) 1.753(17) 1.753(17)
Ti221 O11 1_4555 2.32(8) 2.32(8) 2.32(8)
Ti221 O31 . 2.081(17) 2.081(17) 2.081(17)
Ti221 O31 6_3445 1.745(17) 1.745(17) 1.745(17)
Fe221 O11 1_4555 2.32(8) 2.32(8) 2.32(8)
Fe221 O31 . 2.081(17) 2.081(17) 2.081(17)
Fe221 O31 6_3445 1.745(17) 1.745(17) 1.745(17)
O11 O21 1_5545 4.20(6) 3.49(7) 4.69(7)
O11 O21 . 3.02(6) 2.91(8) 3.16(8)
O11 O21 6_4445 2.82(6) 1.96(9) 3.35(2)
O11 O31 1_6555 3.01(6) 3.00(8) 3.04(2)
O11 O31 6_4445 2.88(6) 2.27(9) 3.27(2)
O21 O21 6_4445 2.837(17) 2.68(2) 2.92(2)
O21 O21 6_4455 2.837(17) 2.68(2) 2.92(2)
O21 O31 1_6555 3.558(17) 3.28(2) 3.90(2)
O31 O31 6_3445 2.846(17) 2.79(2) 2.899(3)
O31 O31 6_3455 2.846(17) 2.79(2) 2.899(3)

loop_
_jana_cell_twin_matrix_id
_jana_cell_twin_volume_fraction
_jana_cell_twin_matrix_1_1
_jana_cell_twin_matrix_1_2
_jana_cell_twin_matrix_1_3
_jana_cell_twin_matrix_2_1
_jana_cell_twin_matrix_2_2
_jana_cell_twin_matrix_2_3
_jana_cell_twin_matrix_3_1
_jana_cell_twin_matrix_3_2
_jana_cell_twin_matrix_3_3
1 0.5878(11) 1 0 0 0 1 0 0 0 1
2 0.4122(11) 1 0 0 0 -1 0 0 0 -1

loop_
_jana_atom_site_crenel_ortho_func_id
_jana_atom_site_crenel_ortho_func_c
_jana_atom_site_crenel_ortho_func_w
_jana_atom_site_crenel_ortho_func_eps
1 0.000000 0.142857 0.950000
2 0.110453 0.035714 0.950000
3 -0.105949 0.035714 0.950000
4 0.000000 0.214286 0.950000
5 0.000000 0.250000 0.950000
6 0.000000 0.250000 0.950000

loop_
_jana_atom_site_displace_crenel_ortho_atom_site_label
_jana_atom_site_displace_crenel_ortho_axis
_jana_atom_site_displace_crenel_ortho_id
_jana_atom_site_displace_crenel_ortho_param_order
_jana_atom_site_displace_crenel_ortho_param_coeff
La1 x 1 1 0.00012(11)
La1 y 1 1 0.03816(4)
La1 z 1 1 0.00043(5)
La1 x 1 2 0.00019(3)
La1 y 1 2 -0.00069(4)
La1 z 1 2 0.00061(4)
O1 x 4 1 0.0006(5)
O1 y 4 1 0.0233(6)
O1 z 4 1 -0.0105(5)
O1 x 4 2 0.0000(3)
O1 y 4 2 0.0080(5)
O1 z 4 2 0.0049(5)
O1 x 4 3 -0.0001(7)
O1 y 4 3 -0.0077(8)
O1 z 4 3 0.0057(7)
O1 x 4 4 0.0005(4)
O1 y 4 4 -0.0057(5)
O1 z 4 4 0.0006(6)
O1 x 4 5 0.0008(8)
O1 y 4 5 0.0121(10)
O1 z 4 5 0.0021(9)
O1 x 4 6 0
O1 y 4 6 0
O1 z 4 6 0
O2 x 5 1 0.0015(3)
O2 y 5 1 0.0348(4)
O2 z 5 1 0.0011(4)
O2 x 5 2 -0.0082(3)
O2 y 5 2 -0.0039(4)
O2 z 5 2 0.0140(5)
O2 x 5 3 0.0054(4)
O2 y 5 3 -0.0042(5)
O2 z 5 3 -0.0055(5)
O2 x 5 4 0.0029(3)
O2 y 5 4 0.0081(5)
O2 z 5 4 -0.0051(5)
O2 x 5 5 -0.0071(4)
O2 y 5 5 0.0058(6)
O2 z 5 5 0.0013(6)
O2 x 5 6 0
O2 y 5 6 0
O2 z 5 6 0
O3 x 6 1 -0.0022(3)
O3 y 6 1 0.0361(4)
O3 z 6 1 0.0008(4)
O3 x 6 2 0.0067(3)
O3 y 6 2 0.0023(5)
O3 z 6 2 0.0172(5)
O3 x 6 3 -0.0057(4)
O3 y 6 3 -0.0020(5)
O3 z 6 3 -0.0065(5)
O3 x 6 4 -0.0015(3)
O3 y 6 4 0.0048(5)
O3 z 6 4 -0.0042(5)
O3 x 6 5 0.0064(4)
O3 y 6 5 0.0034(6)
O3 z 6 5 0.0031(6)
O3 x 6 6 0
O3 y 6 6 0
O3 z 6 6 0

loop_
_jana_atom_site_u_crenel_ortho_atom_site_label
_jana_atom_site_u_crenel_ortho_tens_elem
_jana_atom_site_u_crenel_ortho_id
_jana_atom_site_u_crenel_ortho_param_order
_jana_atom_site_u_crenel_ortho_param_coeff
La1 U11 1 1 0.00030(6)
La1 U22 1 1 0.00028(7)
La1 U33 1 1 0.00124(9)
La1 U12 1 1 0.00013(10)
La1 U13 1 1 0.00015(7)
La1 U23 1 1 -0.00029(10)
La1 U11 1 2 0.00081(8)
La1 U22 1 2 0.00033(7)
La1 U33 1 2 -0.00077(10)
La1 U12 1 2 -0.00016(10)
La1 U13 1 2 0.00026(17)
La1 U23 1 2 0.00035(8)
La1 U11 1 3 -0.00014(9)
La1 U22 1 3 0.00086(9)
La1 U33 1 3 -0.00052(12)
La1 U12 1 3 -0.00001(8)
La1 U13 1 3 -0.00006(10)
La1 U23 1 3 -0.00007(17)
La1 U11 1 4 0
La1 U22 1 4 0
La1 U33 1 4 0
La1 U12 1 4 0
La1 U13 1 4 0
La1 U23 1 4 0
